data_7251854
loop_
_publ_author_name
'Kufel, Lukasz'
'Debono, Julia'
'Sasieta-Barrutia, Elene'
'O'Dell, Luke A'
'Wieczorek, Wladyslaw'
'Forsyth, Craig M.'
'Forsyth, Maria'
'Pringle, Jennifer M.'

_publ_section_title
;
 The impact of anion structure on the physicochemical and transport
 properties of hexamethylguanidinium-based sodium-ion electrolytes.
;
_journal_issue 17
_journal_name_full 'Physical chemistry chemical physics : PCCP'
_journal_page_first 10496
_journal_page_last 10511
_journal_paper_doi 10.1039/d6cp00614k
_journal_volume 28
_journal_year 2026
_chemical_formula_moiety 'C7 H18 N3, C6 F3 N4'
_chemical_formula_sum 'C13 H18 F3 N7'
_chemical_formula_weight 329.34
_chemical_melting_point 386.15
_chemical_name_common '[HMG][TDI]'
_chemical_name_systematic 'hexamethyl guanidinium 4,5-dicyano-2-(trifluoromethyl)imidazolide'
_space_group_crystal_system orthorhombic
_space_group_IT_number 64
_space_group_name_Hall '-C 2ac 2'
_space_group_name_H-M_alt 'C m c e'
_atom_sites_solution_hydrogens geom
_atom_sites_solution_primary dual
_audit_creation_method SHELXL-2018/3
_audit_update_record
;
2026-02-19 deposited with the CCDC.	2026-04-02 downloaded from the CCDC.
;
_cell_angle_alpha 90
_cell_angle_beta 90
_cell_angle_gamma 90
_cell_formula_units_Z 8
_cell_length_a 16.8658(3)
_cell_length_b 15.6883(3)
_cell_length_c 12.6267(3)
_cell_measurement_reflns_used 10613
_cell_measurement_temperature 123(2)
_cell_measurement_theta_max 78.0710
_cell_measurement_theta_min 5.1510
_cell_volume 3340.97(12)
_computing_cell_refinement 'CrysAlisPro 1.171.43.95a (Rigaku OD, 2023)'
_computing_data_collection 'CrysAlisPro 1.171.43.95a (Rigaku OD, 2023)'
_computing_data_reduction 'CrysAlisPro 1.171.43.95a (Rigaku OD, 2023)'
_computing_structure_refinement 'SHELXL-2018/3 (Sheldrick, 2018)'
_computing_structure_solution 'SHELXT 2018/2 (Sheldrick, 2018)'
_diffrn_ambient_temperature 123(2)
_diffrn_detector_area_resol_mean 10.0000
_diffrn_measured_fraction_theta_full 1.000
_diffrn_measured_fraction_theta_max 0.995
_diffrn_measurement_device_type 'XtaLAB Synergy, Dualflex, HyPix'
_diffrn_measurement_method '\w scans'
_diffrn_radiation_type CuK\a
_diffrn_radiation_wavelength 1.54184
_diffrn_reflns_av_R_equivalents 0.0382
_diffrn_reflns_av_unetI/netI 0.0214
_diffrn_reflns_Laue_measured_fraction_full 1.000
_diffrn_reflns_Laue_measured_fraction_max 0.995
_diffrn_reflns_limit_h_max 21
_diffrn_reflns_limit_h_min -20
_diffrn_reflns_limit_k_max 19
_diffrn_reflns_limit_k_min -19
_diffrn_reflns_limit_l_max 16
_diffrn_reflns_limit_l_min -14
_diffrn_reflns_number 17720
_diffrn_reflns_point_group_measured_fraction_full 1.000
_diffrn_reflns_point_group_measured_fraction_max 0.995
_diffrn_reflns_theta_full 67.684
_diffrn_reflns_theta_max 79.938
_diffrn_reflns_theta_min 5.206
_diffrn_source 'micro-focus sealed X-ray tube'
_exptl_absorpt_coefficient_mu 0.930
_exptl_absorpt_correction_T_max 1.00000
_exptl_absorpt_correction_T_min 0.73074
_exptl_absorpt_correction_type multi-scan
_exptl_absorpt_process_details
;
CrysAlisPro 1.171.43.95a (Rigaku Oxford Diffraction, 2023)
Empirical absorption correction using spherical harmonics,
implemented in SCALE3 ABSPACK scaling algorithm.
;
_exptl_crystal_colour colourless
_exptl_crystal_density_diffrn 1.310
_exptl_crystal_description prism
_exptl_crystal_F_000 1376
_exptl_crystal_size_max 0.444
_exptl_crystal_size_mid 0.210
_exptl_crystal_size_min 0.104
_refine_diff_density_max 0.353
_refine_diff_density_min -0.299
_refine_diff_density_rms 0.039
_refine_ls_extinction_coef 0.00048(10)
_refine_ls_extinction_expression Fc^*^=kFc[1+0.001xFc^2^\l^3^/sin(2\q)]^-1/4^
_refine_ls_extinction_method 'SHELXL-2018/3 (Sheldrick 2018)'
_refine_ls_goodness_of_fit_ref 1.089
_refine_ls_hydrogen_treatment constr
_refine_ls_matrix_type full
_refine_ls_number_parameters 158
_refine_ls_number_reflns 1881
_refine_ls_number_restraints 0
_refine_ls_restrained_S_all 1.089
_refine_ls_R_factor_all 0.0430
_refine_ls_R_factor_gt 0.0399
_refine_ls_shift/su_max 0.000
_refine_ls_shift/su_mean 0.000
_refine_ls_structure_factor_coef Fsqd
_refine_ls_weighting_details 'w=1/[\s^2^(Fo^2^)+(0.0556P)^2^+1.8565P] where P=(Fo^2^+2Fc^2^)/3'
_refine_ls_weighting_scheme calc
_refine_ls_wR_factor_gt 0.1092
_refine_ls_wR_factor_ref 0.1127
_reflns_Friedel_coverage 0.000
_reflns_number_gt 1714
_reflns_number_total 1881
_reflns_threshold_expression 'I > 2\s(I)'
_cod_data_source_file d6cp00614k2.cif
_cod_data_source_block MX32_25_auto_a
_cod_depositor_comments 'Adding full bibliography for 7251854--7251855.cif.'
_cod_original_sg_symbol_Hall '-C 2bc 2'
_cod_original_sg_symbol_H-M 'C m c a'
_cod_database_code 7251854
_shelx_shelxl_version_number 2018/3
_shelx_space_group_comment
;
The symmetry employed for this shelxl refinement is uniquely defined
by the following loop, which should always be used as a source of
symmetry information in preference to the above space-group names.
They are only intended as comments.
;

loop_
_space_group_symop_operation_xyz
'x, y, z'
'-x, -y+1/2, z+1/2'
'x, -y, -z'
'-x, y+1/2, -z+1/2'
'x+1/2, y+1/2, z'
'-x+1/2, -y+1, z+1/2'
'x+1/2, -y+1/2, -z'
'-x+1/2, y+1, -z+1/2'
'-x, -y, -z'
'x, y-1/2, -z-1/2'
'-x, y, z'
'x, -y-1/2, z-1/2'
'-x+1/2, -y+1/2, -z'
'x+1/2, y, -z-1/2'
'-x+1/2, y+1/2, z'
'x+1/2, -y, z-1/2'

loop_
_atom_site_label
_atom_site_type_symbol
_atom_site_fract_x
_atom_site_fract_y
_atom_site_fract_z
_atom_site_U_iso_or_equiv
_atom_site_adp_type
_atom_site_occupancy
_atom_site_site_symmetry_order
_atom_site_calc_flag
_atom_site_refinement_flags_posn
_atom_site_refinement_flags_adp
_atom_site_refinement_flags_occupancy
_atom_site_disorder_assembly
_atom_site_disorder_group
F1 F 0.500000 0.57713(9) 0.92564(9) 0.0642(4) Uani 1 2 d S T P . .
F2 F 0.43632(6) 0.69177(8) 0.90712(7) 0.0683(4) Uani 1 1 d . . . . .
N1 N 0.43213(5) 0.63203(6) 0.70149(7) 0.0308(3) Uani 1 1 d . . . . .
N2 N 0.36573(7) 0.60363(8) 0.44073(9) 0.0454(3) Uani 1 1 d . . . . .
N3 N 0.250000 0.51172(12) 0.250000 0.0307(4) Uani 0.7 2 d S T P A 1
N3' N 0.250000 0.6787(3) 0.250000 0.0424(12) Uani 0.3 2 d S T P A 2
N4 N 0.30356(8) 0.63919(10) 0.19269(12) 0.0362(4) Uani 0.7 1 d . . P A 1
N4' N 0.19564(19) 0.5508(2) 0.3051(3) 0.0343(7) Uani 0.3 1 d . . P A 2
C1 C 0.500000 0.63881(10) 0.75561(12) 0.0282(3) Uani 1 2 d S T P . .
C2 C 0.45866(6) 0.61989(7) 0.60090(8) 0.0271(3) Uani 1 1 d . . . . .
C3 C 0.40685(6) 0.61087(8) 0.51242(9) 0.0330(3) Uani 1 1 d . . . . .
C4 C 0.2695(3) 0.4617(4) 0.1567(5) 0.0433(11) Uani 0.7 1 d . . P A 1
H4A H 0.273152 0.499379 0.094990 0.065 Uiso 0.7 1 calc R U P A 1
H4B H 0.228057 0.419022 0.144661 0.065 Uiso 0.7 1 calc R U P A 1
H4C H 0.320470 0.433004 0.167570 0.065 Uiso 0.7 1 calc R U P A 1
C7 C 0.500000 0.65105(12) 0.87282(13) 0.0364(4) Uani 1 2 d S T P . .
C4' C 0.2687(10) 0.7332(12) 0.1629(14) 0.055(3) Uani 0.3 1 d . . P A 2
H4'1 H 0.280729 0.698466 0.100434 0.083 Uiso 0.3 1 calc R U P A 2
H4'2 H 0.314917 0.768210 0.180865 0.083 Uiso 0.3 1 calc R U P A 2
H4'3 H 0.223353 0.770249 0.147717 0.083 Uiso 0.3 1 calc R U P A 2
C5 C 0.3841(6) 0.6053(9) 0.1788(10) 0.0569(16) Uani 0.7 1 d . . P A 1
H5A H 0.391190 0.555180 0.224164 0.085 Uiso 0.7 1 calc R U P A 1
H5B H 0.422885 0.649068 0.198412 0.085 Uiso 0.7 1 calc R U P A 1
H5C H 0.391979 0.589046 0.104616 0.085 Uiso 0.7 1 calc R U P A 1
C8 C 0.250000 0.59579(10) 0.250000 0.0265(3) Uani 1 2 d S T P . .
C5' C 0.2100(8) 0.4702(10) 0.3558(12) 0.055(4) Uani 0.3 1 d . . P A 2
H5'1 H 0.183919 0.469470 0.425204 0.082 Uiso 0.3 1 calc R U P A 2
H5'2 H 0.267148 0.462037 0.365044 0.082 Uiso 0.3 1 calc R U P A 2
H5'3 H 0.188563 0.424205 0.311793 0.082 Uiso 0.3 1 calc R U P A 2
C6 C 0.2861(5) 0.7176(5) 0.1389(6) 0.0533(13) Uani 0.7 1 d . . P A 1
H6A H 0.229070 0.729088 0.143010 0.080 Uiso 0.7 1 calc R U P A 1
H6B H 0.302033 0.712985 0.064493 0.080 Uiso 0.7 1 calc R U P A 1
H6C H 0.315312 0.764375 0.172530 0.080 Uiso 0.7 1 calc R U P A 1
C6' C 0.1128(15) 0.588(2) 0.312(3) 0.071(7) Uani 0.3 1 d . . P A 2
H6'1 H 0.111118 0.642262 0.273671 0.107 Uiso 0.3 1 calc R U P A 2
H6'2 H 0.098665 0.597120 0.386103 0.107 Uiso 0.3 1 calc R U P A 2
H6'3 H 0.074963 0.548069 0.279581 0.107 Uiso 0.3 1 calc R U P A 2

loop_
_atom_site_aniso_label
_atom_site_aniso_U_11
_atom_site_aniso_U_22
_atom_site_aniso_U_33
_atom_site_aniso_U_23
_atom_site_aniso_U_13
_atom_site_aniso_U_12
F1 0.1014(11) 0.0642(8) 0.0269(6) 0.0092(5) 0.000 0.000
F2 0.0642(6) 0.1061(8) 0.0346(5) -0.0175(5) 0.0034(4) 0.0339(5)
N1 0.0255(5) 0.0423(5) 0.0246(5) 0.0012(4) 0.0004(4) 0.0002(4)
N2 0.0405(6) 0.0620(7) 0.0338(6) 0.0042(5) -0.0106(5) -0.0068(5)
N3 0.0335(9) 0.0316(9) 0.0269(9) 0.000 -0.0078(8) 0.000
N3' 0.043(3) 0.026(2) 0.058(3) 0.000 -0.021(2) 0.000
N4 0.0278(7) 0.0479(8) 0.0328(8) 0.0114(6) -0.0040(6) -0.0050(6)
N4' 0.0276(15) 0.0479(19) 0.0275(16) 0.0035(13) -0.0040(13) -0.0067(14)
C1 0.0261(7) 0.0351(7) 0.0234(7) 0.0005(6) 0.000 0.000
C2 0.0251(5) 0.0327(5) 0.0234(5) 0.0025(4) -0.0004(4) -0.0014(4)
C3 0.0289(6) 0.0419(6) 0.0283(6) 0.0040(5) -0.0009(5) -0.0032(5)
C4 0.042(3) 0.0405(13) 0.0471(19) -0.0144(11) -0.0152(16) 0.0119(14)
C7 0.0339(8) 0.0493(10) 0.0261(8) -0.0036(7) 0.000 0.000
C4' 0.057(8) 0.040(5) 0.069(8) 0.023(5) -0.022(5) -0.007(4)
C5 0.026(2) 0.108(4) 0.0368(19) 0.011(3) 0.0019(13) -0.004(2)
C8 0.0236(7) 0.0337(8) 0.0220(7) 0.000 -0.0056(6) 0.000
C5' 0.045(7) 0.082(7) 0.038(4) 0.036(5) -0.019(4) -0.020(5)
C6 0.052(3) 0.047(3) 0.061(3) 0.023(2) -0.0155(19) -0.0129(19)
C6' 0.026(4) 0.137(18) 0.052(9) -0.005(9) 0.012(5) -0.004(6)

loop_
_atom_type_symbol
_atom_type_description
_atom_type_scat_dispersion_real
_atom_type_scat_dispersion_imag
_atom_type_scat_source
C C 0.0181 0.0091 'International Tables Vol C Tables 4.2.6.8 and 6.1.1.4'
H H 0.0000 0.0000 'International Tables Vol C Tables 4.2.6.8 and 6.1.1.4'
N N 0.0311 0.0180 'International Tables Vol C Tables 4.2.6.8 and 6.1.1.4'
F F 0.0727 0.0534 'International Tables Vol C Tables 4.2.6.8 and 6.1.1.4'

loop_
_geom_angle_atom_site_label_1
_geom_angle_atom_site_label_2
_geom_angle_atom_site_label_3
_geom_angle
_geom_angle_site_symmetry_1
_geom_angle_site_symmetry_3
_geom_angle_publ_flag
C1 N1 C2 101.93(9) . . ?
C8 N3 C4 122.7(3) . . ?
C8 N3 C4 122.7(3) . 8_545 ?
C4 N3 C4 114.6(5) . 8_545 ?
C8 N3' C4' 126.7(7) . 8_545 ?
C8 N3' C4' 126.7(7) . . ?
C4' N3' C4' 106.5(14) 8_545 . ?
C8 N4 C6 123.5(3) . . ?
C8 N4 C5 120.2(5) . . ?
C6 N4 C5 116.3(6) . . ?
C8 N4' C5' 125.1(6) . . ?
C8 N4' C6' 117.0(14) . . ?
C5' N4' C6' 117.9(15) . . ?
N1 C1 N1 117.72(14) . 11_655 ?
N1 C1 C7 121.13(7) . . ?
N1 C1 C7 121.13(7) 11_655 . ?
N1 C2 C2 109.21(6) . 11_655 ?
N1 C2 C3 122.96(10) . . ?
C2 C2 C3 127.81(6) 11_655 . ?
N2 C3 C2 179.43(13) . . ?
F2 C7 F2 108.59(16) . 11_655 ?
F2 C7 F1 104.81(11) . . ?
F2 C7 F1 104.81(11) 11_655 . ?
F2 C7 C1 112.76(10) . . ?
F2 C7 C1 112.76(10) 11_655 . ?
F1 C7 C1 112.51(15) . . ?
N3 C8 N4 120.46(9) . . ?
N3 C8 N4 120.46(9) . 8_545 ?
N4 C8 N4 119.07(18) . 8_545 ?
N3 C8 N4' 58.49(17) . 8_545 ?
N4 C8 N4' 61.99(17) . 8_545 ?
N4 C8 N4' 178.35(18) 8_545 8_545 ?
N3' C8 N4' 121.51(17) . . ?
N4' C8 N4' 117.0(3) 8_545 . ?

loop_
_geom_bond_atom_site_label_1
_geom_bond_atom_site_label_2
_geom_bond_distance
_geom_bond_site_symmetry_2
_geom_bond_publ_flag
F1 C7 1.338(2) . ?
F2 C7 1.3225(14) . ?
N1 C1 1.3374(12) . ?
N1 C2 1.3600(14) . ?
N2 C3 1.1460(16) . ?
N3 C8 1.319(2) . ?
N3 C4 1.453(6) . ?
N3 C4 1.453(6) 8_545 ?
N3' C8 1.301(5) . ?
N3' C4' 1.427(18) 8_545 ?
N3' C4' 1.428(18) . ?
N4 C8 1.3429(16) . ?
N4 C6 1.436(8) . ?
N4 C5 1.469(12) . ?
N4' C8 1.350(3) . ?
N4' C5' 1.438(15) . ?
N4' C6' 1.52(3) . ?
C1 C7 1.492(2) . ?
C2 C2 1.394(2) 11_655 ?
C2 C3 1.4254(15) . ?
